data_7710973
loop_
_publ_author_name
'Stephan, Michel'
'Dammannn, Wiebke'
'Burger, Peter'

_publ_section_title
;
 Synthesis and Reactivity of Dinuclear Copper(I) Pyridine, Diimine
 Complexes
;
_journal_name_full 'Dalton Transactions'
_journal_paper_doi 10.1039/D2DT02307E
_journal_year 2022
_chemical_formula_moiety 'C48 H66 N6, C6 H14'
_chemical_formula_sum 'C54 H80 N6'
_chemical_formula_weight 813.24
_chemical_name_systematic
(1E,1'E,1''E,1'''E)-1,1',1'',1'''-(naphthalene-1,8-diylbis(pyridine-4,2,6-triyl))tetrakis(N-neopentylethan-1-imine)
_space_group_crystal_system triclinic
_space_group_IT_number 2
_space_group_name_Hall '-P 1'
_space_group_name_H-M_alt 'P -1'
_atom_sites_solution_hydrogens geom
_atom_sites_solution_primary iterative
_audit_block_doi 10.5517/ccdc.csd.cc2c7zwh
_audit_creation_date 2021-10-13
_audit_creation_method
;
Olex2 1.3
(compiled 2020.11.12 svn.r5f609507 for OlexSys, GUI svn.r6408)
;
_audit_update_record
;
2022-06-28 deposited with the CCDC.	2022-08-15 downloaded from the CCDC.
;
_cell_angle_alpha 82.496(2)
_cell_angle_beta 77.379(2)
_cell_angle_gamma 85.977(2)
_cell_formula_units_Z 2
_cell_length_a 10.8210(3)
_cell_length_b 12.6112(4)
_cell_length_c 19.3792(5)
_cell_measurement_reflns_used 18173
_cell_measurement_temperature 100.00(10)
_cell_measurement_theta_max 76.2790
_cell_measurement_theta_min 3.9820
_cell_volume 2556.23(13)
_computing_cell_refinement 'CrysAlisPro 1.171.38.46 (Rigaku OD, 2015)'
_computing_data_collection 'CrysAlisPro 1.171.38.46 (Rigaku OD, 2015)'
_computing_data_reduction 'CrysAlisPro 1.171.38.46 (Rigaku OD, 2015)'
_computing_molecular_graphics 'Olex2 1.3 (Dolomanov et al., 2009)'
_computing_publication_material 'Olex2 1.3 (Dolomanov et al., 2009)'
_computing_structure_refinement 'SHELXL 2018/3 (Sheldrick, 2015)'
_computing_structure_solution 'olex2.solve (Bourhis et al., 2015)'
_diffrn_ambient_environment N~2~
_diffrn_ambient_temperature 100.00(10)
_diffrn_detector 'CCD plate'
_diffrn_detector_area_resol_mean 10.4127
_diffrn_detector_type Atlas
_diffrn_measured_fraction_theta_full 0.999
_diffrn_measured_fraction_theta_max 0.988
_diffrn_measurement_details
;
List of Runs (angles in degrees, time in seconds):

  # Type    Start    End  Width  t~exp~   \w     \q     \k     \f   Frames
#--------------------------------------------------------------------------
  1  \w    -57.00 -10.00   1.00    1.50    --  -42.23 -77.00 -60.00   47
  2  \w    -44.00 -10.00   1.00    1.50    --  -42.23 -77.00   0.00   34
  3  \w    -53.00 -11.00   1.00    1.50    --  -42.23 -77.00  60.00   42
  4  \w    -65.00 -10.00   1.00    1.50    --  -42.23 -77.00 150.00   55
  5  \w    -75.00 -20.00   1.00    1.50    --  -42.23 -38.00 150.00   55
  6  \w      2.00  49.00   1.00    1.50    --   42.23 -99.00 120.00   47
  7  \w     35.00  87.00   1.00    6.00    --  112.00 -94.00   0.00   52
  8  \w     82.00 116.00   1.00    6.00    --  112.00-111.00 -30.00   34
  9  \w     81.00 109.00   1.00    6.00    --  112.00 -94.00-120.00   28
 10  \w     83.00 113.00   1.00    6.00    --  112.00-111.00-180.00   30
 11  \w     41.00 141.00   1.00    6.00    --  112.00 -61.00-120.00  100
 12  \w     87.00 172.00   1.00    6.00    --  112.00  40.00 -28.10   85
 13  \w    150.00 177.00   1.00    6.00    --  112.00  77.00   0.00   27
 14  \w    133.00 160.00   1.00    6.00    --  112.00  63.00  -4.99   27
 15  \w    135.00 162.00   1.00    6.00    --  112.00  77.00  60.00   27
 16  \w    123.00 177.00   1.00    6.00    --  112.00  77.00  90.00   54
 17  \w    128.00 177.00   1.00    6.00    --  112.00  77.00 150.00   49
 18  \w    126.00 157.00   1.00    6.00    --  112.00  61.00 120.00   31
 19  \w    114.00 170.00   1.00    6.00    --  112.00  71.00  52.10   56
 20  \w    120.00 174.00   1.00    6.00    --  112.00  77.00  30.00   54
 21  \w    127.00 169.00   1.00    6.00    --  112.00  77.00 -60.00   42
 22  \w    133.00 160.00   1.00    6.00    --  112.00  61.00 -90.00   27
 23  \w    131.00 158.00   1.00    6.00    --  112.00  61.00 -60.00   27
 24  \w    111.00 138.00   1.00    6.00    --  112.00  70.00-151.87   27
 25  \w    129.00 177.00   1.00    6.00    --  112.00  77.00-180.00   48
 26  \w     83.00 118.00   1.00    6.00    --  112.00  64.00-115.80   35
 27  \w     83.00 109.00   1.00    6.00    --  112.00  61.00 -60.00   26
 28  \w     82.00 133.00   1.00    6.00    --  112.00  64.00 -27.63   51
 29  \w     83.00 144.00   1.00    6.00    --  112.00  61.00  30.00   61
 30  \w     84.00 160.00   1.00    6.00    --  112.00  61.00   0.00   76
 31  \w     83.00 134.00   1.00    6.00    --  112.00  61.00 155.96   51
 32  \w     82.00 178.00   1.00    6.00    --  112.00  64.00 130.53   96
 33  \w     79.00 105.00   1.00    6.00    --  112.00  77.00 -30.00   26
 34  \w     83.00 109.00   1.00    6.00    --  112.00  61.00 -30.00   26
 35  \w     83.00 109.00   1.00    6.00    --  112.00  63.00  -4.99   26
 36  \w     79.00 105.00   1.00    6.00    --  112.00  77.00 -60.00   26
 37  \w     83.00 110.00   1.00    6.00    --  112.00  61.00 -90.00   27
 38  \w     84.00 109.00   1.00    6.00    --  112.00  61.00-120.00   25
 39  \w     81.00 107.00   1.00    6.00    --  112.00  70.00-151.87   26
 40  \w     83.00 178.00   1.00    6.00    --  112.00  61.00-150.00   95
 41  \w     79.00 177.00   1.00    6.00    --  112.00  77.00 -90.00   98
 42  \w     79.00 105.00   1.00    6.00    --  112.00  77.00  90.00   26
 43  \w     83.00 148.00   1.00    6.00    --  112.00  61.00  90.00   65
 44  \w     81.00 111.00   1.00    6.00    --  112.00  71.00  52.10   30
 45  \w     80.00 105.00   1.00    6.00    --  112.00  77.00  60.00   25
 46  \w     79.00 105.00   1.00    6.00    --  112.00  77.00  30.00   26
 47  \w     79.00 105.00   1.00    6.00    --  112.00  77.00   0.00   26
 48  \w     82.00 108.00   1.00    6.00    --  112.00  65.00 -88.86   26
 49  \w     79.00 176.00   1.00    6.00    --  112.00  77.00-120.00   97
 50  \w     79.00 105.00   1.00    6.00    --  112.00  77.00-180.00   26
 51  \w     83.00 143.00   1.00    6.00    --  112.00  61.00-180.00   60
 52  \w     79.00 106.00   1.00    6.00    --  112.00  77.00-150.00   27
 53  \w      6.00  33.00   1.00    1.50    --   42.23  87.00-150.77   27
 54  \w    -66.00 -19.00   1.00    1.50    --  -42.23 -38.00 -60.00   47
 55  \w    -98.00 -12.00   1.00    1.50    --  -42.23 -77.00-120.00   86
 56  \w      1.00  74.00   1.00    1.50    --   42.23 -99.00-150.00   73
 57  \w     38.00  63.00   1.00    6.00    --  112.00-111.00 -30.00   25
 58  \w     57.00  85.00   1.00    6.00    --  112.00 -94.00  60.00   28
 59  \w     83.00 109.00   1.00    6.00    --  112.00 -94.00  90.00   26
 60  \w     56.00 116.00   1.00    6.00    --  112.00-111.00  60.00   60
 61  \w     51.00 140.00   1.00    6.00    --  112.00 -61.00  60.00   89
 62  \w     83.00 109.00   1.00    6.00    --  112.00  61.00 120.00   26
 63  \w     83.00 109.00   1.00    6.00    --  112.00  61.00 150.00   26
 64  \w     84.00 111.00   1.00    6.00    --  112.00  61.00 122.88   27
 65  \w     79.00 105.00   1.00    6.00    --  112.00  77.00 150.00   26
 66  \w     79.00 105.00   1.00    6.00    --  112.00  77.00 120.00   26
 67  \w     42.00  67.00   1.00    6.00    --  112.00 -94.00  90.00   25
 68  \w    -24.00  73.00   1.00    1.50    --   42.23 -77.00 -60.00   97
 69  \w     40.00  65.00   1.00    6.00    --  112.00-111.00-180.00   25
 70  \w     31.00 107.00   1.00    6.00    --  112.00 -94.00-150.00   76
 71  \w     29.00  80.00   1.00    6.00    --  112.00 -94.00-120.00   51
 72  \w    -81.00  -2.00   1.00    1.50    --  -42.23 125.00   0.00   79
 73  \w   -111.00 -77.00   1.00    1.50    --  -42.23 -38.00 150.00   34
 74  \w   -113.00 -15.00   1.00    1.50    --  -42.23 -57.00  60.00   98
 75  \w   -105.00 -78.00   1.00    1.50    --  -42.23 -38.00 -60.00   27
 76  \w   -114.00 -77.00   1.00    1.50    --  -42.23 -77.00 -60.00   37
 77  \w   -117.00 -74.00   1.00    1.50    --  -42.23 -77.00  60.00   43
 78  \w   -117.00 -86.00   1.00    1.50    --  -42.23 -77.00   0.00   31
;
_diffrn_measurement_device 'four-circle diffractometer'
_diffrn_measurement_device_type 'SuperNova, Dual, Cu at zero, Atlas'
_diffrn_measurement_method '\w scans'
_diffrn_orient_matrix_type 'CrysAlisPro convention (1999,Acta A55,543-557)'
_diffrn_orient_matrix_UB_11 -0.0911813000
_diffrn_orient_matrix_UB_12 -0.0130424000
_diffrn_orient_matrix_UB_13 0.0734235000
_diffrn_orient_matrix_UB_21 0.0900698000
_diffrn_orient_matrix_UB_22 0.0609008000
_diffrn_orient_matrix_UB_23 0.0307509000
_diffrn_orient_matrix_UB_31 -0.0699828000
_diffrn_orient_matrix_UB_32 0.1064459000
_diffrn_orient_matrix_UB_33 -0.0198521000
_diffrn_radiation_monochromator mirror
_diffrn_radiation_probe x-ray
_diffrn_radiation_type 'Cu K\a'
_diffrn_radiation_wavelength 1.54184
_diffrn_reflns_av_R_equivalents 0.0405
_diffrn_reflns_av_unetI/netI 0.0318
_diffrn_reflns_Laue_measured_fraction_full 0.999
_diffrn_reflns_Laue_measured_fraction_max 0.988
_diffrn_reflns_limit_h_max 13
_diffrn_reflns_limit_h_min -13
_diffrn_reflns_limit_k_max 15
_diffrn_reflns_limit_k_min -15
_diffrn_reflns_limit_l_max 24
_diffrn_reflns_limit_l_min -24
_diffrn_reflns_number 54049
_diffrn_reflns_point_group_measured_fraction_full 0.999
_diffrn_reflns_point_group_measured_fraction_max 0.988
_diffrn_reflns_theta_full 67.684
_diffrn_reflns_theta_max 76.433
_diffrn_reflns_theta_min 3.538
_diffrn_source 'micro-focus sealed X-ray tube'
_diffrn_source_type 'SuperNova (Cu) X-ray Source'
_exptl_absorpt_coefficient_mu 0.465
_exptl_absorpt_correction_T_max 1.00000
_exptl_absorpt_correction_T_min 0.91079
_exptl_absorpt_correction_type multi-scan
_exptl_absorpt_process_details
;
CrysAlisPro 1.171.38.46 (Rigaku Oxford Diffraction, 2015)
Empirical absorption correction using spherical harmonics,
 implemented in SCALE3 ABSPACK scaling algorithm.
;
_exptl_crystal_colour 'clear light yellow'
_exptl_crystal_colour_lustre clear
_exptl_crystal_colour_modifier light
_exptl_crystal_colour_primary yellow
_exptl_crystal_density_diffrn 1.057
_exptl_crystal_description block
_exptl_crystal_F_000 892
_exptl_crystal_preparation hexane
_exptl_crystal_recrystallization_method 'Re-crystallisation from solvent: n-hexane'
_exptl_crystal_size_max 0.28
_exptl_crystal_size_mid 0.2
_exptl_crystal_size_min 0.15
_refine_diff_density_max 0.277
_refine_diff_density_min -0.311
_refine_diff_density_rms 0.049
_refine_ls_extinction_method none
_refine_ls_goodness_of_fit_ref 1.027
_refine_ls_hydrogen_treatment constr
_refine_ls_matrix_type full
_refine_ls_number_parameters 559
_refine_ls_number_reflns 10629
_refine_ls_number_restraints 0
_refine_ls_restrained_S_all 1.027
_refine_ls_R_factor_all 0.0753
_refine_ls_R_factor_gt 0.0554
_refine_ls_shift/su_max 0.001
_refine_ls_shift/su_mean 0.000
_refine_ls_structure_factor_coef Fsqd
_refine_ls_weighting_details 'w=1/[\s^2^(Fo^2^)+(0.0941P)^2^+0.8083P] where P=(Fo^2^+2Fc^2^)/3'
_refine_ls_weighting_scheme calc
_refine_ls_wR_factor_gt 0.1503
_refine_ls_wR_factor_ref 0.1656
_reflns_Friedel_coverage 0.000
_reflns_number_gt 8593
_reflns_number_total 10629
_reflns_threshold_expression 'I > 2\s(I)'
_cod_data_source_file d2dt02307e2.cif
_cod_data_source_block vb22
_cod_database_code 7710973
_shelx_shelxl_version_number 2018/3
_chemical_oxdiff_formula 'C48 H66 N6'
_chemical_oxdiff_usercomment 'Dammann/Burger, 16.01.2018, Cu, 100K, colourless, block, 0.15x0.2x0.28'
_shelx_space_group_comment
;
The symmetry employed for this shelxl refinement is uniquely defined
by the following loop, which should always be used as a source of
symmetry information in preference to the above space-group names.
They are only intended as comments.
;
_shelx_estimated_absorpt_t_max 0.934
_shelx_estimated_absorpt_t_min 0.881
_reflns_odcompleteness_completeness 99.85
_reflns_odcompleteness_iscentric 1
_reflns_odcompleteness_theta 74.33
_olex2_refinement_description
;
1. Fixed Uiso
 At 1.2 times of:
  All C(H) groups, All C(H,H) groups
 At 1.5 times of:
  All C(H,H,H) groups
2.a Secondary CH2 refined with riding coordinates:
 C12(H12A,H12B), C43(H43A,H43B), C5(H5A,H5B), C51(H51A,H51B), C35(H35A,H35B),
 C50(H50A,H50B), C52(H52A,H52B), C53(H53A,H53B)
2.b Aromatic/amide H refined with riding coordinates:
 C32(H32), C31(H31), C17(H17), C19(H19), C21(H21), C27(H27), C25(H25),
 C23(H23), C26(H26), C22(H22)
2.c Idealised Me refined as rotating group:
 C41(H41A,H41B,H41C), C11(H11A,H11B,H11C), C16(H16A,H16B,H16C), C15(H15A,H15B,
 H15C), C42(H42A,H42B,H42C), C13(H13A,H13B,H13C), C7(H7A,H7B,H7C), C45(H45A,
 H45B,H45C), C47(H47A,H47B,H47C), C1(H1A,H1B,H1C), C2(H2A,H2B,H2C), C48(H48A,
 H48B,H48C), C3(H3A,H3B,H3C), C49(H49A,H49B,H49C), C38(H38A,H38B,H38C),
 C54(H54A,H54B,H54C), C36(H36A,H36B,H36C), C37(H37A,H37B,H37C)
;
_olex2_exptl_crystal_mounting_method 'under polybutenes'
_olex2_submission_special_instructions 'No special instructions were received'
_oxdiff_exptl_absorpt_empirical_details
;
Empirical correction (ABSPACK) includes:
- Absorption correction using spherical harmonics
- Frame scaling
;
_oxdiff_exptl_absorpt_empirical_full_max 1.388
_oxdiff_exptl_absorpt_empirical_full_min 0.389

loop_
_space_group_symop_operation_xyz
'x, y, z'
'-x, -y, -z'

loop_
_atom_site_label
_atom_site_type_symbol
_atom_site_fract_x
_atom_site_fract_y
_atom_site_fract_z
_atom_site_U_iso_or_equiv
_atom_site_adp_type
_atom_site_occupancy
_atom_site_site_symmetry_order
_atom_site_calc_flag
_atom_site_refinement_flags_posn
_atom_site_refinement_flags_adp
_atom_site_refinement_flags_occupancy
_atom_site_disorder_assembly
_atom_site_disorder_group
N1 N 0.12493(11) 0.35044(10) 0.27975(6) 0.0255(2) Uani 1 1 d . . . . .
N2 N 0.40974(11) 0.41134(10) 0.35139(6) 0.0259(2) Uani 1 1 d . . . . .
N3 N 0.05079(12) 0.60614(10) 0.33576(6) 0.0297(3) Uani 1 1 d . . . . .
N4 N 0.36679(14) 0.66374(11) 0.41825(6) 0.0344(3) Uani 1 1 d . . . . .
N5 N 0.20429(13) 0.13657(10) 0.17276(7) 0.0336(3) Uani 1 1 d . . . . .
N6 N 0.51526(15) 0.21074(11) 0.23807(7) 0.0408(3) Uani 1 1 d . . . . .
C9 C 0.13213(13) 0.45642(11) 0.27660(7) 0.0243(3) Uani 1 1 d . . . . .
C39 C 0.40234(13) 0.51815(11) 0.34897(7) 0.0252(3) Uani 1 1 d . . . . .
C33 C 0.44580(13) 0.36931(11) 0.28941(7) 0.0250(3) Uani 1 1 d . . . . .
C28 C 0.48185(13) 0.61268(11) 0.15139(7) 0.0249(3) Uani 1 1 d . . . . .
C30 C 0.45710(13) 0.54289(11) 0.22070(7) 0.0243(3) Uani 1 1 d . . . . .
C32 C 0.47192(13) 0.43203(11) 0.22365(7) 0.0248(3) Uani 1 1 d . . . . .
H32 H 0.499072 0.400028 0.182024 0.030 Uiso 1 1 calc R U . . .
C8 C 0.17491(13) 0.30330(11) 0.22101(7) 0.0256(3) Uani 1 1 d . . . . .
C10 C 0.07305(13) 0.50584(11) 0.34266(7) 0.0252(3) Uani 1 1 d . . . . .
C31 C 0.42401(13) 0.58663(11) 0.28520(7) 0.0254(3) Uani 1 1 d . . . . .
H31 H 0.416504 0.660456 0.285677 0.031 Uiso 1 1 calc R U . . .
C17 C 0.19293(13) 0.51954(11) 0.21602(7) 0.0243(3) Uani 1 1 d . . . . .
H17 H 0.193860 0.593349 0.215345 0.029 Uiso 1 1 calc R U . . .
C18 C 0.25240(13) 0.47031(11) 0.15638(7) 0.0246(3) Uani 1 1 d . . . . .
C29 C 0.42493(13) 0.60252(11) 0.09195(7) 0.0244(3) Uani 1 1 d . . . . .
C24 C 0.47438(13) 0.66698(11) 0.02618(7) 0.0259(3) Uani 1 1 d . . . . .
C20 C 0.32408(13) 0.53407(11) 0.09173(7) 0.0248(3) Uani 1 1 d . . . . .
C19 C 0.23963(13) 0.36069(11) 0.15857(7) 0.0257(3) Uani 1 1 d . . . . .
H19 H 0.273939 0.325992 0.118748 0.031 Uiso 1 1 calc R U . . .
C21 C 0.28377(14) 0.52843(12) 0.02952(7) 0.0286(3) Uani 1 1 d . . . . .
H21 H 0.220697 0.481740 0.029987 0.034 Uiso 1 1 calc R U . . .
C34 C 0.45322(14) 0.25007(12) 0.29293(7) 0.0283(3) Uani 1 1 d . . . . .
C27 C 0.57297(14) 0.68673(12) 0.14431(7) 0.0284(3) Uani 1 1 d . . . . .
H27 H 0.605302 0.695195 0.183860 0.034 Uiso 1 1 calc R U . . .
C25 C 0.57150(14) 0.73842(12) 0.02151(7) 0.0293(3) Uani 1 1 d . . . . .
H25 H 0.603590 0.778167 -0.021852 0.035 Uiso 1 1 calc R U . . .
C23 C 0.42724(14) 0.65973(12) -0.03580(7) 0.0293(3) Uani 1 1 d . . . . .
H23 H 0.459793 0.702499 -0.077825 0.035 Uiso 1 1 calc R U . . .
C40 C 0.36674(14) 0.56251(12) 0.41923(7) 0.0279(3) Uani 1 1 d . . . . .
C26 C 0.61893(14) 0.74997(12) 0.07962(8) 0.0300(3) Uani 1 1 d . . . . .
H26 H 0.680809 0.798993 0.076514 0.036 Uiso 1 1 calc R U . . .
C6 C 0.15756(14) 0.18522(12) 0.22675(8) 0.0300(3) Uani 1 1 d . . . . .
C22 C 0.33509(15) 0.59107(13) -0.03455(7) 0.0315(3) Uani 1 1 d . . . . .
H22 H 0.306248 0.585582 -0.075717 0.038 Uiso 1 1 calc R U . . .
C12 C -0.00584(15) 0.66182(12) 0.39703(7) 0.0320(3) Uani 1 1 d . . . . .
H12A H 0.060789 0.684569 0.417399 0.038 Uiso 1 1 calc R U . . .
H12B H -0.057373 0.613041 0.432973 0.038 Uiso 1 1 calc R U . . .
C41 C 0.33357(17) 0.48422(13) 0.48559(8) 0.0348(3) Uani 1 1 d . . . . .
H41A H 0.392191 0.489111 0.515635 0.052 Uiso 1 1 calc R U . . .
H41B H 0.338305 0.412867 0.472673 0.052 Uiso 1 1 calc R U . . .
H41C H 0.249095 0.500822 0.510697 0.052 Uiso 1 1 calc R U . . .
C14 C -0.08818(15) 0.75962(12) 0.37663(8) 0.0323(3) Uani 1 1 d . . . . .
C11 C 0.04715(17) 0.43013(13) 0.41053(8) 0.0361(3) Uani 1 1 d . . . . .
H11A H 0.026523 0.470411 0.450580 0.054 Uiso 1 1 calc R U . . .
H11B H 0.121090 0.384571 0.413673 0.054 Uiso 1 1 calc R U . . .
H11C H -0.022675 0.387138 0.410604 0.054 Uiso 1 1 calc R U . . .
C44 C 0.34529(16) 0.83103(13) 0.47469(9) 0.0362(3) Uani 1 1 d . . . . .
C43 C 0.33287(17) 0.70999(13) 0.48572(8) 0.0369(4) Uani 1 1 d . . . . .
H43A H 0.387649 0.677779 0.516931 0.044 Uiso 1 1 calc R U . . .
H43B H 0.246244 0.693579 0.508741 0.044 Uiso 1 1 calc R U . . .
C4 C 0.22466(17) -0.02447(13) 0.10776(9) 0.0374(4) Uani 1 1 d . . . . .
C5 C 0.18083(18) 0.02217(13) 0.17836(9) 0.0389(4) Uani 1 1 d . . . . .
H5A H 0.090781 0.012037 0.195452 0.047 Uiso 1 1 calc R U . . .
H5B H 0.224535 -0.016806 0.213182 0.047 Uiso 1 1 calc R U . . .
C16 C -0.19723(17) 0.72437(15) 0.34822(9) 0.0431(4) Uani 1 1 d . . . . .
H16A H -0.164038 0.688968 0.306676 0.065 Uiso 1 1 calc R U . . .
H16B H -0.249018 0.785898 0.335972 0.065 Uiso 1 1 calc R U . . .
H16C H -0.247448 0.675984 0.384103 0.065 Uiso 1 1 calc R U . . .
C15 C -0.14083(18) 0.81430(14) 0.44368(9) 0.0425(4) Uani 1 1 d . . . . .
H15A H -0.190090 0.764945 0.479304 0.064 Uiso 1 1 calc R U . . .
H15B H -0.193511 0.875686 0.432270 0.064 Uiso 1 1 calc R U . . .
H15C H -0.071915 0.836549 0.461509 0.064 Uiso 1 1 calc R U . . .
C42 C 0.38211(19) 0.18999(13) 0.36065(9) 0.0424(4) Uani 1 1 d . . . . .
H42A H 0.292718 0.204624 0.364687 0.064 Uiso 1 1 calc R U . . .
H42B H 0.407609 0.212492 0.400712 0.064 Uiso 1 1 calc R U . . .
H42C H 0.400700 0.114569 0.359699 0.064 Uiso 1 1 calc R U . . .
C016 C 0.6618(2) 0.05597(15) 0.20735(9) 0.0477(5) Uani 1 1 d . . . . .
C13 C -0.00845(18) 0.83708(14) 0.32007(10) 0.0446(4) Uani 1 1 d . . . . .
H13A H 0.061097 0.858089 0.337909 0.067 Uiso 1 1 calc R U . . .
H13B H -0.059939 0.899283 0.308692 0.067 Uiso 1 1 calc R U . . .
H13C H 0.023696 0.802636 0.278004 0.067 Uiso 1 1 calc R U . . .
C7 C 0.0823(2) 0.13354(15) 0.29655(9) 0.0475(5) Uani 1 1 d . . . . .
H7A H 0.000075 0.117659 0.290594 0.071 Uiso 1 1 calc R U . . .
H7B H 0.073146 0.181608 0.332057 0.071 Uiso 1 1 calc R U . . .
H7C H 0.125947 0.068482 0.311360 0.071 Uiso 1 1 calc R U . . .
C51 C 0.85288(18) 0.52649(16) 0.20043(10) 0.0468(4) Uani 1 1 d . . . . .
H51A H 0.919631 0.541516 0.223541 0.056 Uiso 1 1 calc R U . . .
H51B H 0.780592 0.574096 0.215929 0.056 Uiso 1 1 calc R U . . .
C45 C 0.48189(18) 0.85804(16) 0.44093(10) 0.0468(4) Uani 1 1 d . . . . .
H45A H 0.536764 0.824139 0.470844 0.070 Uiso 1 1 calc R U . . .
H45B H 0.489593 0.934193 0.435646 0.070 Uiso 1 1 calc R U . . .
H45C H 0.505421 0.832811 0.395006 0.070 Uiso 1 1 calc R U . . .
C35 C 0.5246(2) 0.09569(14) 0.23432(11) 0.0529(5) Uani 1 1 d . . . . .
H35A H 0.472565 0.078787 0.202660 0.063 Uiso 1 1 calc R U . . .
H35B H 0.492177 0.058643 0.281243 0.063 Uiso 1 1 calc R U . . .
C47 C 0.30700(19) 0.87202(15) 0.54776(10) 0.0469(4) Uani 1 1 d . . . . .
H47A H 0.220807 0.855039 0.568891 0.070 Uiso 1 1 calc R U . . .
H47B H 0.314624 0.948198 0.542199 0.070 Uiso 1 1 calc R U . . .
H47C H 0.361571 0.838490 0.577970 0.070 Uiso 1 1 calc R U . . .
C50 C 0.81509(18) 0.41212(17) 0.22535(10) 0.0482(4) Uani 1 1 d . . . . .
H50A H 0.887825 0.364065 0.211667 0.058 Uiso 1 1 calc R U . . .
H50B H 0.749587 0.395920 0.201696 0.058 Uiso 1 1 calc R U . . .
C52 C 0.89870(18) 0.55197(16) 0.12036(11) 0.0475(4) Uani 1 1 d . . . . .
H52A H 0.963647 0.498643 0.103775 0.057 Uiso 1 1 calc R U . . .
H52B H 0.828474 0.546384 0.097519 0.057 Uiso 1 1 calc R U . . .
C1 C 0.1886(2) -0.14163(15) 0.11906(10) 0.0521(5) Uani 1 1 d . . . . .
H1A H 0.227487 -0.180271 0.155391 0.078 Uiso 1 1 calc R U . . .
H1B H 0.217475 -0.172740 0.075395 0.078 Uiso 1 1 calc R U . . .
H1C H 0.098137 -0.145371 0.133482 0.078 Uiso 1 1 calc R U . . .
C2 C 0.36821(19) -0.02069(15) 0.08357(11) 0.0498(5) Uani 1 1 d . . . . .
H2A H 0.393329 0.051407 0.081297 0.075 Uiso 1 1 calc R U . . .
H2B H 0.393997 -0.044582 0.037313 0.075 Uiso 1 1 calc R U . . .
H2C H 0.407739 -0.066520 0.116852 0.075 Uiso 1 1 calc R U . . .
C48 C 0.2581(2) 0.88327(16) 0.42678(11) 0.0493(4) Uani 1 1 d . . . . .
H48A H 0.281812 0.856957 0.381202 0.074 Uiso 1 1 calc R U . . .
H48B H 0.265525 0.959493 0.420727 0.074 Uiso 1 1 calc R U . . .
H48C H 0.172042 0.866252 0.448222 0.074 Uiso 1 1 calc R U . . .
C3 C 0.1614(2) 0.03853(16) 0.05153(10) 0.0501(4) Uani 1 1 d . . . . .
H3A H 0.071111 0.034087 0.066382 0.075 Uiso 1 1 calc R U . . .
H3B H 0.189789 0.009195 0.007181 0.075 Uiso 1 1 calc R U . . .
H3C H 0.183434 0.112090 0.045522 0.075 Uiso 1 1 calc R U . . .
C53 C 0.9520(2) 0.66221(17) 0.09719(13) 0.0578(5) Uani 1 1 d . . . . .
H53A H 1.028074 0.665182 0.115549 0.069 Uiso 1 1 calc R U . . .
H53B H 0.890685 0.715115 0.118103 0.069 Uiso 1 1 calc R U . . .
C49 C 0.7665(2) 0.3923(2) 0.30553(11) 0.0602(6) Uani 1 1 d . . . . .
H49A H 0.738433 0.320408 0.318314 0.090 Uiso 1 1 calc R U . . .
H49B H 0.696885 0.441860 0.319686 0.090 Uiso 1 1 calc R U . . .
H49C H 0.833340 0.401998 0.329200 0.090 Uiso 1 1 calc R U . . .
C38 C 0.7141(2) 0.11250(19) 0.13354(11) 0.0635(6) Uani 1 1 d . . . . .
H38A H 0.659919 0.101851 0.102080 0.095 Uiso 1 1 calc R U . . .
H38B H 0.797772 0.083642 0.115786 0.095 Uiso 1 1 calc R U . . .
H38C H 0.717509 0.187693 0.136155 0.095 Uiso 1 1 calc R U . . .
C54 C 0.9840(2) 0.6914(2) 0.01691(15) 0.0674(6) Uani 1 1 d . . . . .
H54A H 1.046649 0.640638 -0.004176 0.101 Uiso 1 1 calc R U . . .
H54B H 1.016767 0.761797 0.005838 0.101 Uiso 1 1 calc R U . . .
H54C H 0.908935 0.690070 -0.001669 0.101 Uiso 1 1 calc R U . . .
C36 C 0.6605(3) -0.06445(17) 0.20343(12) 0.0679(7) Uani 1 1 d . . . . .
H36A H 0.624541 -0.099981 0.249637 0.102 Uiso 1 1 calc R U . . .
H36B H 0.745670 -0.092098 0.188005 0.102 Uiso 1 1 calc R U . . .
H36C H 0.610570 -0.076762 0.170176 0.102 Uiso 1 1 calc R U . . .
C37 C 0.7420(3) 0.0751(2) 0.25884(16) 0.0877(11) Uani 1 1 d . . . . .
H37A H 0.742824 0.150560 0.261467 0.132 Uiso 1 1 calc R U . . .
H37B H 0.827055 0.047737 0.242655 0.132 Uiso 1 1 calc R U . . .
H37C H 0.707281 0.039265 0.305147 0.132 Uiso 1 1 calc R U . . .

loop_
_atom_site_aniso_label
_atom_site_aniso_U_11
_atom_site_aniso_U_22
_atom_site_aniso_U_33
_atom_site_aniso_U_23
_atom_site_aniso_U_13
_atom_site_aniso_U_12
N1 0.0292(6) 0.0241(6) 0.0234(5) -0.0033(4) -0.0063(4) 0.0001(4)
N2 0.0317(6) 0.0246(6) 0.0222(5) -0.0037(4) -0.0074(4) 0.0001(5)
N3 0.0380(6) 0.0264(6) 0.0222(5) -0.0034(5) -0.0022(5) 0.0025(5)
N4 0.0512(8) 0.0285(7) 0.0231(6) -0.0077(5) -0.0044(5) -0.0013(6)
N5 0.0432(7) 0.0239(6) 0.0323(6) -0.0057(5) -0.0026(5) -0.0045(5)
N6 0.0604(9) 0.0228(7) 0.0360(7) -0.0066(5) -0.0037(6) 0.0047(6)
C9 0.0267(6) 0.0249(7) 0.0213(6) -0.0026(5) -0.0064(5) 0.0018(5)
C39 0.0308(7) 0.0241(7) 0.0215(6) -0.0047(5) -0.0065(5) 0.0001(5)
C33 0.0288(6) 0.0242(7) 0.0234(6) -0.0042(5) -0.0081(5) 0.0010(5)
C28 0.0323(7) 0.0202(7) 0.0215(6) -0.0041(5) -0.0044(5) 0.0025(5)
C30 0.0287(6) 0.0231(7) 0.0216(6) -0.0028(5) -0.0069(5) 0.0004(5)
C32 0.0290(6) 0.0253(7) 0.0210(6) -0.0055(5) -0.0067(5) 0.0023(5)
C8 0.0295(6) 0.0234(7) 0.0251(6) -0.0040(5) -0.0077(5) -0.0003(5)
C10 0.0283(6) 0.0263(7) 0.0209(6) -0.0023(5) -0.0057(5) 0.0015(5)
C31 0.0329(7) 0.0205(7) 0.0233(6) -0.0040(5) -0.0065(5) -0.0001(5)
C17 0.0291(6) 0.0210(7) 0.0226(6) -0.0022(5) -0.0065(5) 0.0015(5)
C18 0.0274(6) 0.0247(7) 0.0221(6) -0.0027(5) -0.0067(5) 0.0004(5)
C29 0.0321(7) 0.0195(7) 0.0206(6) -0.0041(5) -0.0039(5) 0.0036(5)
C24 0.0331(7) 0.0213(7) 0.0217(6) -0.0035(5) -0.0033(5) 0.0047(5)
C20 0.0306(6) 0.0219(7) 0.0206(6) -0.0037(5) -0.0037(5) 0.0037(5)
C19 0.0304(6) 0.0253(7) 0.0224(6) -0.0065(5) -0.0060(5) 0.0001(5)
C21 0.0325(7) 0.0298(8) 0.0242(6) -0.0044(5) -0.0068(5) -0.0005(6)
C34 0.0368(7) 0.0227(7) 0.0271(7) -0.0023(5) -0.0120(5) 0.0023(5)
C27 0.0360(7) 0.0253(7) 0.0243(6) -0.0048(5) -0.0065(5) -0.0005(6)
C25 0.0385(7) 0.0227(7) 0.0231(6) -0.0016(5) -0.0002(5) 0.0008(6)
C23 0.0378(7) 0.0277(7) 0.0200(6) -0.0008(5) -0.0035(5) 0.0032(6)
C40 0.0345(7) 0.0286(8) 0.0212(6) -0.0049(5) -0.0060(5) -0.0008(6)
C26 0.0367(7) 0.0232(7) 0.0288(7) -0.0039(5) -0.0027(6) -0.0040(6)
C6 0.0376(7) 0.0254(7) 0.0275(7) -0.0036(5) -0.0070(6) -0.0043(6)
C22 0.0394(8) 0.0356(8) 0.0202(6) -0.0039(5) -0.0081(5) 0.0009(6)
C12 0.0440(8) 0.0278(8) 0.0220(6) -0.0041(5) -0.0031(6) 0.0035(6)
C41 0.0514(9) 0.0301(8) 0.0225(6) -0.0038(6) -0.0051(6) -0.0063(7)
C14 0.0414(8) 0.0231(7) 0.0293(7) -0.0019(6) -0.0027(6) 0.0025(6)
C11 0.0522(9) 0.0295(8) 0.0225(7) 0.0001(6) -0.0035(6) 0.0062(7)
C44 0.0432(8) 0.0294(8) 0.0366(8) -0.0111(6) -0.0052(6) -0.0022(6)
C43 0.0534(9) 0.0313(8) 0.0250(7) -0.0084(6) -0.0030(6) -0.0025(7)
C4 0.0486(9) 0.0256(8) 0.0345(8) -0.0078(6) 0.0023(6) -0.0040(6)
C5 0.0537(10) 0.0264(8) 0.0334(8) -0.0056(6) 0.0007(7) -0.0079(7)
C16 0.0446(9) 0.0445(10) 0.0388(8) -0.0052(7) -0.0076(7) 0.0049(7)
C15 0.0524(10) 0.0311(9) 0.0413(9) -0.0099(7) -0.0039(7) 0.0070(7)
C42 0.0615(11) 0.0241(8) 0.0371(8) 0.0006(6) -0.0032(7) -0.0014(7)
C016 0.0810(13) 0.0332(9) 0.0351(8) -0.0139(7) -0.0274(8) 0.0221(9)
C13 0.0531(10) 0.0283(9) 0.0451(9) 0.0050(7) -0.0010(8) 0.0005(7)
C7 0.0751(12) 0.0329(9) 0.0317(8) -0.0069(7) 0.0019(8) -0.0191(8)
C51 0.0435(9) 0.0510(11) 0.0549(10) -0.0192(9) -0.0250(8) 0.0063(8)
C45 0.0476(10) 0.0470(11) 0.0461(9) -0.0134(8) -0.0039(8) -0.0095(8)
C35 0.0818(14) 0.0249(9) 0.0473(10) -0.0102(7) -0.0022(9) 0.0046(8)
C47 0.0548(10) 0.0389(10) 0.0484(10) -0.0229(8) -0.0035(8) -0.0027(8)
C50 0.0419(9) 0.0582(12) 0.0490(10) -0.0135(9) -0.0148(8) -0.0016(8)
C52 0.0453(9) 0.0437(10) 0.0578(11) -0.0122(8) -0.0171(8) -0.0005(8)
C1 0.0744(13) 0.0304(9) 0.0461(10) -0.0147(7) 0.0075(9) -0.0115(8)
C2 0.0501(10) 0.0309(9) 0.0596(11) -0.0046(8) 0.0056(8) 0.0023(7)
C48 0.0577(11) 0.0372(10) 0.0557(11) -0.0089(8) -0.0172(9) 0.0022(8)
C3 0.0661(12) 0.0429(10) 0.0432(9) -0.0130(8) -0.0111(8) -0.0015(9)
C53 0.0536(11) 0.0427(11) 0.0851(15) -0.0046(10) -0.0334(11) -0.0036(9)
C49 0.0487(11) 0.0888(17) 0.0484(11) -0.0119(11) -0.0164(9) -0.0122(11)
C38 0.0780(15) 0.0574(13) 0.0468(11) -0.0103(9) -0.0025(10) 0.0285(11)
C54 0.0526(12) 0.0527(13) 0.0933(18) 0.0120(12) -0.0206(11) 0.0001(10)
C36 0.118(2) 0.0357(11) 0.0581(12) -0.0218(9) -0.0371(13) 0.0286(12)
C37 0.140(3) 0.0593(15) 0.0933(18) -0.0433(14) -0.0862(19) 0.0517(16)

loop_
_atom_type_symbol
_atom_type_description
_atom_type_scat_dispersion_real
_atom_type_scat_dispersion_imag
_atom_type_scat_source
C C 0.0181 0.0091 'International Tables Vol C Tables 4.2.6.8 and 6.1.1.4'
H H 0.0000 0.0000 'International Tables Vol C Tables 4.2.6.8 and 6.1.1.4'
N N 0.0311 0.0180 'International Tables Vol C Tables 4.2.6.8 and 6.1.1.4'

loop_
_geom_angle_atom_site_label_1
_geom_angle_atom_site_label_2
_geom_angle_atom_site_label_3
_geom_angle
_geom_angle_site_symmetry_1
_geom_angle_site_symmetry_3
_geom_angle_publ_flag
C9 N1 C8 118.47(12) . . ?
C39 N2 C33 117.81(12) . . ?
C10 N3 C12 121.03(12) . . ?
C40 N4 C43 119.01(13) . . ?
C6 N5 C5 117.45(13) . . ?
C34 N6 C35 121.49(15) . . ?
N1 C9 C10 116.70(12) . . ?
N1 C9 C17 122.98(12) . . ?
C17 C9 C10 120.31(12) . . ?
N2 C39 C31 122.92(12) . . ?
N2 C39 C40 116.50(12) . . ?
C31 C39 C40 120.58(12) . . ?
N2 C33 C32 122.78(13) . . ?
N2 C33 C34 117.20(12) . . ?
C32 C33 C34 119.99(12) . . ?
C29 C28 C30 125.01(12) . . ?
C27 C28 C30 115.12(12) . . ?
C27 C28 C29 119.72(12) . . ?
C32 C30 C28 121.18(11) . . ?
C32 C30 C31 117.60(12) . . ?
C31 C30 C28 121.15(12) . . ?
C33 C32 H32 120.2 . . ?
C30 C32 C33 119.52(12) . . ?
C30 C32 H32 120.2 . . ?
N1 C8 C19 121.97(13) . . ?
N1 C8 C6 115.92(12) . . ?
C19 C8 C6 122.12(12) . . ?
N3 C10 C9 116.90(12) . . ?
N3 C10 C11 127.16(13) . . ?
C9 C10 C11 115.93(12) . . ?
C39 C31 C30 119.21(13) . . ?
C39 C31 H31 120.4 . . ?
C30 C31 H31 120.4 . . ?
C9 C17 H17 120.5 . . ?
C9 C17 C18 118.90(13) . . ?
C18 C17 H17 120.5 . . ?
C17 C18 C20 120.68(12) . . ?
C19 C18 C17 117.95(12) . . ?
C19 C18 C20 121.34(12) . . ?
C24 C29 C28 116.67(12) . . ?
C24 C29 C20 116.67(12) . . ?
C20 C29 C28 126.66(12) . . ?
C25 C24 C29 120.87(13) . . ?
C25 C24 C23 118.45(13) . . ?
C23 C24 C29 120.68(13) . . ?
C29 C20 C18 124.21(12) . . ?
C21 C20 C18 115.55(12) . . ?
C21 C20 C29 120.16(12) . . ?
C8 C19 H19 120.3 . . ?
C18 C19 C8 119.50(12) . . ?
C18 C19 H19 120.3 . . ?
C20 C21 H21 119.0 . . ?
C20 C21 C22 122.07(14) . . ?
C22 C21 H21 119.0 . . ?
N6 C34 C33 116.66(13) . . ?
N6 C34 C42 127.17(14) . . ?
C33 C34 C42 116.14(13) . . ?
C28 C27 H27 118.7 . . ?
C28 C27 C26 122.54(13) . . ?
C26 C27 H27 118.7 . . ?
C24 C25 H25 119.5 . . ?
C26 C25 C24 120.98(13) . . ?
C26 C25 H25 119.5 . . ?
C24 C23 H23 119.6 . . ?
C22 C23 C24 120.88(13) . . ?
C22 C23 H23 119.6 . . ?
N4 C40 C39 117.41(12) . . ?
N4 C40 C41 124.88(13) . . ?
C39 C40 C41 117.71(12) . . ?
C27 C26 H26 120.5 . . ?
C25 C26 C27 119.07(13) . . ?
C25 C26 H26 120.5 . . ?
N5 C6 C8 118.36(13) . . ?
N5 C6 C7 124.87(14) . . ?
C8 C6 C7 116.75(13) . . ?
C21 C22 H22 120.3 . . ?
C23 C22 C21 119.45(13) . . ?
C23 C22 H22 120.3 . . ?
N3 C12 H12A 109.3 . . ?
N3 C12 H12B 109.3 . . ?
N3 C12 C14 111.66(12) . . ?
H12A C12 H12B 108.0 . . ?
C14 C12 H12A 109.3 . . ?
C14 C12 H12B 109.3 . . ?
C40 C41 H41A 109.5 . . ?
C40 C41 H41B 109.5 . . ?
C40 C41 H41C 109.5 . . ?
H41A C41 H41B 109.5 . . ?
H41A C41 H41C 109.5 . . ?
H41B C41 H41C 109.5 . . ?
C12 C14 C15 107.94(13) . . ?
C16 C14 C12 109.82(13) . . ?
C16 C14 C15 109.58(14) . . ?
C16 C14 C13 109.77(14) . . ?
C13 C14 C12 109.91(13) . . ?
C13 C14 C15 109.80(14) . . ?
C10 C11 H11A 109.5 . . ?
C10 C11 H11B 109.5 . . ?
C10 C11 H11C 109.5 . . ?
H11A C11 H11B 109.5 . . ?
H11A C11 H11C 109.5 . . ?
H11B C11 H11C 109.5 . . ?
C43 C44 C47 107.95(14) . . ?
C45 C44 C43 109.94(14) . . ?
C45 C44 C47 109.63(14) . . ?
C45 C44 C48 109.63(15) . . ?
C48 C44 C43 110.02(14) . . ?
C48 C44 C47 109.65(15) . . ?
N4 C43 C44 111.76(13) . . ?
N4 C43 H43A 109.3 . . ?
N4 C43 H43B 109.3 . . ?
C44 C43 H43A 109.3 . . ?
C44 C43 H43B 109.3 . . ?
H43A C43 H43B 107.9 . . ?
C5 C4 C1 108.41(13) . . ?
C2 C4 C5 110.17(15) . . ?
C2 C4 C1 108.39(15) . . ?
C3 C4 C5 109.83(14) . . ?
C3 C4 C1 110.19(16) . . ?
C3 C4 C2 109.82(15) . . ?
N5 C5 C4 113.08(13) . . ?
N5 C5 H5A 109.0 . . ?
N5 C5 H5B 109.0 . . ?
C4 C5 H5A 109.0 . . ?
C4 C5 H5B 109.0 . . ?
H5A C5 H5B 107.8 . . ?
C14 C16 H16A 109.5 . . ?
C14 C16 H16B 109.5 . . ?
C14 C16 H16C 109.5 . . ?
H16A C16 H16B 109.5 . . ?
H16A C16 H16C 109.5 . . ?
H16B C16 H16C 109.5 . . ?
C14 C15 H15A 109.5 . . ?
C14 C15 H15B 109.5 . . ?
C14 C15 H15C 109.5 . . ?
H15A C15 H15B 109.5 . . ?
H15A C15 H15C 109.5 . . ?
H15B C15 H15C 109.5 . . ?
C34 C42 H42A 109.5 . . ?
C34 C42 H42B 109.5 . . ?
C34 C42 H42C 109.5 . . ?
H42A C42 H42B 109.5 . . ?
H42A C42 H42C 109.5 . . ?
H42B C42 H42C 109.5 . . ?
C38 C016 C35 110.09(16) . . ?
C38 C016 C36 109.34(16) . . ?
C36 C016 C35 107.5(2) . . ?
C37 C016 C35 109.79(18) . . ?
C37 C016 C38 110.7(2) . . ?
C37 C016 C36 109.32(17) . . ?
C14 C13 H13A 109.5 . . ?
C14 C13 H13B 109.5 . . ?
C14 C13 H13C 109.5 . . ?
H13A C13 H13B 109.5 . . ?
H13A C13 H13C 109.5 . . ?
H13B C13 H13C 109.5 . . ?
C6 C7 H7A 109.5 . . ?
C6 C7 H7B 109.5 . . ?
C6 C7 H7C 109.5 . . ?
H7A C7 H7B 109.5 . . ?
H7A C7 H7C 109.5 . . ?
H7B C7 H7C 109.5 . . ?
H51A C51 H51B 107.5 . . ?
C50 C51 H51A 108.5 . . ?
C50 C51 H51B 108.5 . . ?
C50 C51 C52 114.93(16) . . ?
C52 C51 H51A 108.5 . . ?
C52 C51 H51B 108.5 . . ?
C44 C45 H45A 109.5 . . ?
C44 C45 H45B 109.5 . . ?
C44 C45 H45C 109.5 . . ?
H45A C45 H45B 109.5 . . ?
H45A C45 H45C 109.5 . . ?
H45B C45 H45C 109.5 . . ?
N6 C35 C016 111.76(17) . . ?
N6 C35 H35A 109.3 . . ?
N6 C35 H35B 109.3 . . ?
C016 C35 H35A 109.3 . . ?
C016 C35 H35B 109.3 . . ?
H35A C35 H35B 107.9 . . ?
C44 C47 H47A 109.5 . . ?
C44 C47 H47B 109.5 . . ?
C44 C47 H47C 109.5 . . ?
H47A C47 H47B 109.5 . . ?
H47A C47 H47C 109.5 . . ?
H47B C47 H47C 109.5 . . ?
C51 C50 H50A 109.1 . . ?
C51 C50 H50B 109.1 . . ?
C51 C50 C49 112.56(17) . . ?
H50A C50 H50B 107.8 . . ?
C49 C50 H50A 109.1 . . ?
C49 C50 H50B 109.1 . . ?
C51 C52 H52A 108.7 . . ?
C51 C52 H52B 108.7 . . ?
H52A C52 H52B 107.6 . . ?
C53 C52 C51 114.19(17) . . ?
C53 C52 H52A 108.7 . . ?
C53 C52 H52B 108.7 . . ?
C4 C1 H1A 109.5 . . ?
C4 C1 H1B 109.5 . . ?
C4 C1 H1C 109.5 . . ?
H1A C1 H1B 109.5 . . ?
H1A C1 H1C 109.5 . . ?
H1B C1 H1C 109.5 . . ?
C4 C2 H2A 109.5 . . ?
C4 C2 H2B 109.5 . . ?
C4 C2 H2C 109.5 . . ?
H2A C2 H2B 109.5 . . ?
H2A C2 H2C 109.5 . . ?
H2B C2 H2C 109.5 . . ?
C44 C48 H48A 109.5 . . ?
C44 C48 H48B 109.5 . . ?
C44 C48 H48C 109.5 . . ?
H48A C48 H48B 109.5 . . ?
H48A C48 H48C 109.5 . . ?
H48B C48 H48C 109.5 . . ?
C4 C3 H3A 109.5 . . ?
C4 C3 H3B 109.5 . . ?
C4 C3 H3C 109.5 . . ?
H3A C3 H3B 109.5 . . ?
H3A C3 H3C 109.5 . . ?
H3B C3 H3C 109.5 . . ?
C52 C53 H53A 108.8 . . ?
C52 C53 H53B 108.8 . . ?
C52 C53 C54 113.62(19) . . ?
H53A C53 H53B 107.7 . . ?
C54 C53 H53A 108.8 . . ?
C54 C53 H53B 108.8 . . ?
C50 C49 H49A 109.5 . . ?
C50 C49 H49B 109.5 . . ?
C50 C49 H49C 109.5 . . ?
H49A C49 H49B 109.5 . . ?
H49A C49 H49C 109.5 . . ?
H49B C49 H49C 109.5 . . ?
C016 C38 H38A 109.5 . . ?
C016 C38 H38B 109.5 . . ?
C016 C38 H38C 109.5 . . ?
H38A C38 H38B 109.5 . . ?
H38A C38 H38C 109.5 . . ?
H38B C38 H38C 109.5 . . ?
C53 C54 H54A 109.5 . . ?
C53 C54 H54B 109.5 . . ?
C53 C54 H54C 109.5 . . ?
H54A C54 H54B 109.5 . . ?
H54A C54 H54C 109.5 . . ?
H54B C54 H54C 109.5 . . ?
C016 C36 H36A 109.5 . . ?
C016 C36 H36B 109.5 . . ?
C016 C36 H36C 109.5 . . ?
H36A C36 H36B 109.5 . . ?
H36A C36 H36C 109.5 . . ?
H36B C36 H36C 109.5 . . ?
C016 C37 H37A 109.5 . . ?
C016 C37 H37B 109.5 . . ?
C016 C37 H37C 109.5 . . ?
H37A C37 H37B 109.5 . . ?
H37A C37 H37C 109.5 . . ?
H37B C37 H37C 109.5 . . ?

loop_
_geom_bond_atom_site_label_1
_geom_bond_atom_site_label_2
_geom_bond_distance
_geom_bond_site_symmetry_2
_geom_bond_publ_flag
N1 C9 1.3369(19) . ?
N1 C8 1.3433(18) . ?
N2 C39 1.3389(19) . ?
N2 C33 1.3448(17) . ?
N3 C10 1.266(2) . ?
N3 C12 1.4553(17) . ?
N4 C40 1.274(2) . ?
N4 C43 1.4643(18) . ?
N5 C6 1.273(2) . ?
N5 C5 1.468(2) . ?
N6 C34 1.267(2) . ?
N6 C35 1.457(2) . ?
C9 C10 1.4937(18) . ?
C9 C17 1.3916(18) . ?
C39 C31 1.3968(19) . ?
C39 C40 1.5016(18) . ?
C33 C32 1.3929(19) . ?
C33 C34 1.494(2) . ?
C28 C30 1.4892(18) . ?
C28 C29 1.4429(18) . ?
C28 C27 1.378(2) . ?
C30 C32 1.391(2) . ?
C30 C31 1.3970(18) . ?
C32 H32 0.9300 . ?
C8 C19 1.3966(19) . ?
C8 C6 1.501(2) . ?
C10 C11 1.5062(19) . ?
C31 H31 0.9300 . ?
C17 H17 0.9300 . ?
C17 C18 1.3934(18) . ?
C18 C20 1.4891(18) . ?
C18 C19 1.393(2) . ?
C29 C24 1.4367(18) . ?
C29 C20 1.439(2) . ?
C24 C25 1.412(2) . ?
C24 C23 1.4192(19) . ?
C20 C21 1.3803(19) . ?
C19 H19 0.9300 . ?
C21 H21 0.9300 . ?
C21 C22 1.406(2) . ?
C34 C42 1.506(2) . ?
C27 H27 0.9300 . ?
C27 C26 1.4062(19) . ?
C25 H25 0.9300 . ?
C25 C26 1.363(2) . ?
C23 H23 0.9300 . ?
C23 C22 1.360(2) . ?
C40 C41 1.5079(19) . ?
C26 H26 0.9300 . ?
C6 C7 1.510(2) . ?
C22 H22 0.9300 . ?
C12 H12A 0.9700 . ?
C12 H12B 0.9700 . ?
C12 C14 1.531(2) . ?
C41 H41A 0.9600 . ?
C41 H41B 0.9600 . ?
C41 H41C 0.9600 . ?
C14 C16 1.521(2) . ?
C14 C15 1.531(2) . ?
C14 C13 1.525(2) . ?
C11 H11A 0.9600 . ?
C11 H11B 0.9600 . ?
C11 H11C 0.9600 . ?
C44 C43 1.525(2) . ?
C44 C45 1.523(2) . ?
C44 C47 1.533(2) . ?
C44 C48 1.524(3) . ?
C43 H43A 0.9700 . ?
C43 H43B 0.9700 . ?
C4 C5 1.527(2) . ?
C4 C1 1.531(2) . ?
C4 C2 1.524(3) . ?
C4 C3 1.520(3) . ?
C5 H5A 0.9700 . ?
C5 H5B 0.9700 . ?
C16 H16A 0.9600 . ?
C16 H16B 0.9600 . ?
C16 H16C 0.9600 . ?
C15 H15A 0.9600 . ?
C15 H15B 0.9600 . ?
C15 H15C 0.9600 . ?
C42 H42A 0.9600 . ?
C42 H42B 0.9600 . ?
C42 H42C 0.9600 . ?
C016 C35 1.534(3) . ?
C016 C38 1.520(3) . ?
C016 C36 1.532(3) . ?
C016 C37 1.510(3) . ?
C13 H13A 0.9600 . ?
C13 H13B 0.9600 . ?
C13 H13C 0.9600 . ?
C7 H7A 0.9600 . ?
C7 H7B 0.9600 . ?
C7 H7C 0.9600 . ?
C51 H51A 0.9700 . ?
C51 H51B 0.9700 . ?
C51 C50 1.515(3) . ?
C51 C52 1.521(3) . ?
C45 H45A 0.9600 . ?
C45 H45B 0.9600 . ?
C45 H45C 0.9600 . ?
C35 H35A 0.9700 . ?
C35 H35B 0.9700 . ?
C47 H47A 0.9600 . ?
C47 H47B 0.9600 . ?
C47 H47C 0.9600 . ?
C50 H50A 0.9700 . ?
C50 H50B 0.9700 . ?
C50 C49 1.521(3) . ?
C52 H52A 0.9700 . ?
C52 H52B 0.9700 . ?
C52 C53 1.518(3) . ?
C1 H1A 0.9600 . ?
C1 H1B 0.9600 . ?
C1 H1C 0.9600 . ?
C2 H2A 0.9600 . ?
C2 H2B 0.9600 . ?
C2 H2C 0.9600 . ?
C48 H48A 0.9600 . ?
C48 H48B 0.9600 . ?
C48 H48C 0.9600 . ?
C3 H3A 0.9600 . ?
C3 H3B 0.9600 . ?
C3 H3C 0.9600 . ?
C53 H53A 0.9700 . ?
C53 H53B 0.9700 . ?
C53 C54 1.519(4) . ?
C49 H49A 0.9600 . ?
C49 H49B 0.9600 . ?
C49 H49C 0.9600 . ?
C38 H38A 0.9600 . ?
C38 H38B 0.9600 . ?
C38 H38C 0.9600 . ?
C54 H54A 0.9600 . ?
C54 H54B 0.9600 . ?
C54 H54C 0.9600 . ?
C36 H36A 0.9600 . ?
C36 H36B 0.9600 . ?
C36 H36C 0.9600 . ?
C37 H37A 0.9600 . ?
C37 H37B 0.9600 . ?
C37 H37C 0.9600 . ?

loop_
_geom_torsion_atom_site_label_1
_geom_torsion_atom_site_label_2
_geom_torsion_atom_site_label_3
_geom_torsion_atom_site_label_4
_geom_torsion
_geom_torsion_site_symmetry_1
_geom_torsion_site_symmetry_2
_geom_torsion_site_symmetry_3
_geom_torsion_site_symmetry_4
_geom_torsion_publ_flag
N1 C9 C10 N3 -162.72(13) . . . . ?
N1 C9 C10 C11 17.59(18) . . . . ?
N1 C9 C17 C18 -1.9(2) . . . . ?
N1 C8 C19 C18 -0.5(2) . . . . ?
N1 C8 C6 N5 -179.31(13) . . . . ?
N1 C8 C6 C7 2.1(2) . . . . ?
N2 C39 C31 C30 -1.1(2) . . . . ?
N2 C39 C40 N4 175.80(13) . . . . ?
N2 C39 C40 C41 -4.23(19) . . . . ?
N2 C33 C32 C30 -1.9(2) . . . . ?
N2 C33 C34 N6 -163.42(14) . . . . ?
N2 C33 C34 C42 18.59(19) . . . . ?
N3 C12 C14 C16 61.94(17) . . . . ?
N3 C12 C14 C15 -178.65(13) . . . . ?
N3 C12 C14 C13 -58.92(18) . . . . ?
C9 N1 C8 C19 3.6(2) . . . . ?
C9 N1 C8 C6 -176.78(12) . . . . ?
C9 C17 C18 C20 -176.91(12) . . . . ?
C9 C17 C18 C19 4.83(19) . . . . ?
C39 N2 C33 C32 -1.8(2) . . . . ?
C39 N2 C33 C34 -179.81(12) . . . . ?
C33 N2 C39 C31 3.4(2) . . . . ?
C33 N2 C39 C40 -177.70(12) . . . . ?
C28 C30 C32 C33 -178.91(12) . . . . ?
C28 C30 C31 C39 -179.65(13) . . . . ?
C28 C29 C24 C25 -1.67(19) . . . . ?
C28 C29 C24 C23 177.89(13) . . . . ?
C28 C29 C20 C18 6.9(2) . . . . ?
C28 C29 C20 C21 -176.43(13) . . . . ?
C28 C27 C26 C25 0.3(2) . . . . ?
C30 C28 C29 C24 -171.18(12) . . . . ?
C30 C28 C29 C20 8.5(2) . . . . ?
C30 C28 C27 C26 172.15(13) . . . . ?
C32 C33 C34 N6 18.5(2) . . . . ?
C32 C33 C34 C42 -159.48(14) . . . . ?
C32 C30 C31 C39 -2.6(2) . . . . ?
C8 N1 C9 C10 178.79(11) . . . . ?
C8 N1 C9 C17 -2.3(2) . . . . ?
C10 N3 C12 C14 -148.69(14) . . . . ?
C10 C9 C17 C18 176.92(12) . . . . ?
C31 C39 C40 N4 -5.2(2) . . . . ?
C31 C39 C40 C41 174.74(14) . . . . ?
C31 C30 C32 C33 4.05(19) . . . . ?
C17 C9 C10 N3 18.38(19) . . . . ?
C17 C9 C10 C11 -161.32(13) . . . . ?
C17 C18 C20 C29 54.52(19) . . . . ?
C17 C18 C20 C21 -122.34(14) . . . . ?
C17 C18 C19 C8 -3.7(2) . . . . ?
C18 C20 C21 C22 174.59(13) . . . . ?
C29 C28 C30 C32 53.80(19) . . . . ?
C29 C28 C30 C31 -129.26(15) . . . . ?
C29 C28 C27 C26 -3.6(2) . . . . ?
C29 C24 C25 C26 -1.5(2) . . . . ?
C29 C24 C23 C22 -0.6(2) . . . . ?
C29 C20 C21 C22 -2.4(2) . . . . ?
C24 C29 C20 C18 -173.45(12) . . . . ?
C24 C29 C20 C21 3.27(19) . . . . ?
C24 C25 C26 C27 2.2(2) . . . . ?
C24 C23 C22 C21 1.6(2) . . . . ?
C20 C18 C19 C8 178.06(12) . . . . ?
C20 C29 C24 C25 178.60(13) . . . . ?
C20 C29 C24 C23 -1.84(19) . . . . ?
C20 C21 C22 C23 -0.1(2) . . . . ?
C19 C8 C6 N5 0.4(2) . . . . ?
C19 C8 C6 C7 -178.21(15) . . . . ?
C19 C18 C20 C29 -127.29(15) . . . . ?
C19 C18 C20 C21 55.85(18) . . . . ?
C34 N6 C35 C016 -132.04(17) . . . . ?
C34 C33 C32 C30 176.02(12) . . . . ?
C27 C28 C30 C32 -121.71(14) . . . . ?
C27 C28 C30 C31 55.23(18) . . . . ?
C27 C28 C29 C24 4.13(19) . . . . ?
C27 C28 C29 C20 -176.17(13) . . . . ?
C25 C24 C23 C22 179.00(14) . . . . ?
C23 C24 C25 C26 178.91(14) . . . . ?
C40 N4 C43 C44 176.75(15) . . . . ?
C40 C39 C31 C30 179.94(13) . . . . ?
C6 N5 C5 C4 171.90(15) . . . . ?
C6 C8 C19 C18 179.83(13) . . . . ?
C12 N3 C10 C9 -179.60(13) . . . . ?
C12 N3 C10 C11 0.1(2) . . . . ?
C43 N4 C40 C39 -179.86(13) . . . . ?
C43 N4 C40 C41 0.2(2) . . . . ?
C5 N5 C6 C8 -177.05(14) . . . . ?
C5 N5 C6 C7 1.4(3) . . . . ?
C51 C52 C53 C54 -173.68(17) . . . . ?
C45 C44 C43 N4 -60.91(19) . . . . ?
C35 N6 C34 C33 -177.47(16) . . . . ?
C35 N6 C34 C42 0.3(3) . . . . ?
C47 C44 C43 N4 179.55(14) . . . . ?
C50 C51 C52 C53 -172.50(16) . . . . ?
C52 C51 C50 C49 -178.30(16) . . . . ?
C1 C4 C5 N5 -176.74(16) . . . . ?
C2 C4 C5 N5 64.79(19) . . . . ?
C48 C44 C43 N4 59.92(19) . . . . ?
C3 C4 C5 N5 -56.3(2) . . . . ?
C38 C016 C35 N6 -59.4(2) . . . . ?
C36 C016 C35 N6 -178.43(16) . . . . ?
C37 C016 C35 N6 62.7(2) . . . . ?
